data_4022756
loop_
_publ_author_name
'Vikram Gaddam'
'Rajagopal Nagarajan'

_publ_contact_author_address
; 
School of Chemistry
University of Hyderabad
Hyderabad
500046
India
;
_publ_contact_author_email rnsc@uohyd.ernet.in
_publ_contact_author_fax +91-40-23012460
_publ_contact_author_name Dr.R.Nagarajan
_publ_contact_author_phone +91-40-23134831
_publ_section_title
;
 A New Entry to Polycyclic Indole Derivatives via Intramolecular
 Imino Diels-Alder Reaction: Observation of Unexpected Reaction
;
_journal_name_full 'Journal of Organic Chemistry'
_journal_page_first 3573
_journal_page_last 3576
_journal_paper_doi 10.1021/jo062321k
_journal_volume 72
_journal_year 2007
_chemical_formula_moiety 'C56 H40 Cl4 N4 O4'
_chemical_formula_sum 'C56 H40 Cl4 N4 O4'
_chemical_formula_weight 974.72
_chemical_melting_point 208(1)
_chemical_name_systematic
; 
 12,14-dichloro-7,7-dimethyl-6,7,7a,8,14b,17-hexahydro-5H-benzo[5,6]
 pyrrolizino[2,1-c]naphtho[2,3-h]quinoline-5,17-dione 
;
_space_group_IT_number 14
_symmetry_cell_setting monoclinic
_symmetry_space_group_name_Hall '-P 2yn'
_symmetry_space_group_name_H-M 'P 1 21/n 1'
_atom_sites_solution_hydrogens geom
_atom_sites_solution_primary direct
_atom_sites_solution_secondary difmap
_audit_creation_method SHELXL-97
_cell_angle_alpha 90.00
_cell_angle_beta 102.416(2)
_cell_angle_gamma 90.00
_cell_formula_units_Z 4
_cell_length_a 11.9652(14)
_cell_length_b 23.078(3)
_cell_length_c 17.208(2)
_cell_measurement_reflns_used 2984
_cell_measurement_temperature 298(2)
_cell_measurement_theta_max 20.59
_cell_measurement_theta_min 2.33
_cell_volume 4640.8(9)
_computing_cell_refinement 'Bruker SMART'
_computing_data_collection 'Bruker SMART'
_computing_data_reduction 'Bruker SAINT'
_computing_molecular_graphics 'Bruker SHELXTL'
_computing_publication_material 'Bruker SHELXTL'
_computing_structure_refinement 'SHELXL-97 (Sheldrick, 1997)'
_computing_structure_solution 'SHELXS-97 (Sheldrick, 1990)'
_diffrn_ambient_temperature 298(2)
_diffrn_measured_fraction_theta_full 0.989
_diffrn_measured_fraction_theta_max 0.989
_diffrn_measurement_device_type 'CCD area detector'
_diffrn_measurement_method 'phi and omega scans'
_diffrn_radiation_monochromator graphite
_diffrn_radiation_source 'fine-focus sealed tube'
_diffrn_radiation_type MoK\a
_diffrn_radiation_wavelength 0.71073
_diffrn_reflns_av_R_equivalents 0.1435
_diffrn_reflns_av_sigmaI/netI 0.1676
_diffrn_reflns_limit_h_max 14
_diffrn_reflns_limit_h_min -14
_diffrn_reflns_limit_k_max 28
_diffrn_reflns_limit_k_min -28
_diffrn_reflns_limit_l_max 21
_diffrn_reflns_limit_l_min -20
_diffrn_reflns_number 33905
_diffrn_reflns_theta_full 26.10
_diffrn_reflns_theta_max 26.10
_diffrn_reflns_theta_min 1.50
_exptl_absorpt_coefficient_mu 0.309
_exptl_absorpt_correction_T_max 0.9877
_exptl_absorpt_correction_T_min 0.9351
_exptl_absorpt_correction_type multi-scan
_exptl_absorpt_process_details Sadabs
_exptl_crystal_colour Red
_exptl_crystal_density_diffrn 1.395
_exptl_crystal_density_method 'not measured'
_exptl_crystal_description Plate
_exptl_crystal_F_000 2016
_exptl_crystal_size_max 0.22
_exptl_crystal_size_mid 0.16
_exptl_crystal_size_min 0.04
_refine_diff_density_max 0.221
_refine_diff_density_min -0.200
_refine_diff_density_rms 0.045
_refine_ls_extinction_method none
_refine_ls_goodness_of_fit_ref 0.926
_refine_ls_hydrogen_treatment mixed
_refine_ls_matrix_type full
_refine_ls_number_parameters 621
_refine_ls_number_reflns 9115
_refine_ls_number_restraints 0
_refine_ls_restrained_S_all 0.926
_refine_ls_R_factor_all 0.2182
_refine_ls_R_factor_gt 0.0653
_refine_ls_shift/su_max 0.000
_refine_ls_shift/su_mean 0.000
_refine_ls_structure_factor_coef Fsqd
_refine_ls_weighting_details 'calc w=1/[\s^2^(Fo^2^)+(0.0339P)^2^+0.0000P] where P=(Fo^2^+2Fc^2^)/3'
_refine_ls_weighting_scheme calc
_refine_ls_wR_factor_gt 0.0951
_refine_ls_wR_factor_ref 0.1329
_reflns_number_gt 3305
_reflns_number_total 9115
_reflns_threshold_expression >2sigma(I)
_cod_data_source_file jo062321krom20061110_080448.cif
_cod_data_source_block rn10_m
_cod_depositor_comments
;
The following automatic conversions were performed:
'_symmetry_cell_setting' value 'Monoclinic' changed to 'monoclinic'
according to '/home/saulius/struct/CIF-dictionaries/cif_core.dic'
dictionary named 'cif_core.dic' version 2.4.1 from
2010-06-29.

'_exptl_absorpt_correction_type' value 'Multi-scan' changed
to 'multi-scan' according to
'/home/saulius/struct/CIF-dictionaries/cif_core.dic' dictionary named
'cif_core.dic' version 2.4.1 from 2010-06-29.

Automatic conversion script
Id: cif_fix_enum 1527 2010-12-29 10:47:43Z saulius 
;
_cod_original_sg_symbol_H-M 'P 21/n'
_cod_database_code 4022756

loop_
_symmetry_equiv_pos_as_xyz
'x, y, z'
'-x+1/2, y+1/2, -z+1/2'
'-x, -y, -z'
'x-1/2, -y-1/2, z-1/2'

loop_
_atom_site_label
_atom_site_type_symbol
_atom_site_fract_x
_atom_site_fract_y
_atom_site_fract_z
_atom_site_U_iso_or_equiv
_atom_site_adp_type
_atom_site_occupancy
_atom_site_symmetry_multiplicity
_atom_site_calc_flag
_atom_site_refinement_flags
Cl1 Cl 0.58008(10) 0.16346(6) 0.15239(7) 0.0775(4) Uani 1 1 d .
Cl2 Cl 0.20491(14) 0.06048(8) -0.08663(9) 0.1326(7) Uani 1 1 d .
Cl3 Cl 0.36704(12) 0.22902(5) -0.11085(8) 0.0841(4) Uani 1 1 d .
Cl4 Cl 0.33522(11) 0.38331(6) -0.39422(7) 0.0871(5) Uani 1 1 d .
O1 O 0.3792(3) 0.09647(12) 0.55615(17) 0.0641(9) Uani 1 1 d .
O2 O 0.7947(3) 0.03037(12) 0.51688(18) 0.0707(10) Uani 1 1 d .
O3 O 0.4139(3) 0.43775(14) 0.29445(18) 0.0802(11) Uani 1 1 d .
O4 O 0.0342(3) 0.31314(16) 0.1838(2) 0.0966(13) Uani 1 1 d .
N1 N 0.3701(3) 0.17810(16) 0.4473(2) 0.0511(11) Uani 1 1 d .
H1 H 0.347(3) 0.1626(15) 0.488(2) 0.043(13) Uiso 1 1 d .
N2 N 0.2895(3) 0.18006(15) 0.2171(2) 0.0512(10) Uani 1 1 d .
N3 N 0.5133(3) 0.39394(14) 0.18610(19) 0.0547(10) Uani 1 1 d .
H3A H 0.5113 0.4240 0.2152 0.066 Uiso 1 1 calc R
N4 N 0.5013(3) 0.38003(15) -0.0504(2) 0.0478(9) Uani 1 1 d .
C1 C 0.4686(3) 0.15366(18) 0.4344(2) 0.0431(11) Uani 1 1 d .
C2 C 0.5148(3) 0.17412(17) 0.3711(2) 0.0426(11) Uani 1 1 d .
C3 C 0.6191(4) 0.15379(19) 0.3625(2) 0.0549(13) Uani 1 1 d .
H3 H 0.6507 0.1683 0.3216 0.066 Uiso 1 1 calc R
C4 C 0.6786(3) 0.11221(18) 0.4131(3) 0.0502(12) Uani 1 1 d .
H4 H 0.7504 0.1001 0.4072 0.060 Uiso 1 1 calc R
C5 C 0.6310(3) 0.08904(17) 0.4720(2) 0.0418(11) Uani 1 1 d .
C6 C 0.7001(4) 0.04502(18) 0.5255(3) 0.0479(12) Uani 1 1 d .
C7 C 0.6489(4) 0.02056(17) 0.5887(3) 0.0453(12) Uani 1 1 d .
C8 C 0.7091(4) -0.02030(19) 0.6406(3) 0.0611(14) Uani 1 1 d .
H8 H 0.7808 -0.0324 0.6345 0.073 Uiso 1 1 calc R
C9 C 0.6638(5) -0.0430(2) 0.7010(3) 0.0692(15) Uani 1 1 d .
H9 H 0.7060 -0.0695 0.7364 0.083 Uiso 1 1 calc R
C10 C 0.5564(5) -0.02684(19) 0.7093(3) 0.0641(14) Uani 1 1 d .
H10 H 0.5252 -0.0427 0.7496 0.077 Uiso 1 1 calc R
C11 C 0.4953(4) 0.01325(18) 0.6572(3) 0.0554(13) Uani 1 1 d .
H11 H 0.4223 0.0241 0.6623 0.066 Uiso 1 1 calc R
C12 C 0.5413(4) 0.03732(16) 0.5978(2) 0.0405(11) Uani 1 1 d .
C13 C 0.4740(4) 0.08276(17) 0.5458(2) 0.0434(11) Uani 1 1 d .
C14 C 0.5252(3) 0.10824(16) 0.4841(2) 0.0393(10) Uani 1 1 d .
C15 C 0.3386(4) 0.23690(19) 0.4193(3) 0.0513(12) Uani 1 1 d .
C16 C 0.2225(4) 0.25031(18) 0.4390(3) 0.0705(14) Uani 1 1 d .
H16A H 0.1684 0.2209 0.4166 0.106 Uiso 1 1 calc R
H16B H 0.1958 0.2873 0.4170 0.106 Uiso 1 1 calc R
H16C H 0.2304 0.2512 0.4957 0.106 Uiso 1 1 calc R
C17 C 0.4266(4) 0.28082(18) 0.4617(3) 0.0731(15) Uani 1 1 d .
H17A H 0.4313 0.2787 0.5181 0.110 Uiso 1 1 calc R
H17B H 0.4037 0.3191 0.4431 0.110 Uiso 1 1 calc R
H17C H 0.5001 0.2722 0.4506 0.110 Uiso 1 1 calc R
C18 C 0.3335(4) 0.23746(17) 0.3308(2) 0.0492(12) Uani 1 1 d .
H18 H 0.3201 0.2775 0.3121 0.059 Uiso 1 1 calc R
C19 C 0.2385(4) 0.19949(19) 0.2816(3) 0.0572(13) Uani 1 1 d .
H19A H 0.2204 0.1671 0.3126 0.069 Uiso 1 1 calc R
H19B H 0.1695 0.2218 0.2619 0.069 Uiso 1 1 calc R
C20 C 0.4478(3) 0.21643(17) 0.3101(2) 0.0464(11) Uani 1 1 d .
H20 H 0.4959 0.2499 0.3043 0.056 Uiso 1 1 calc R
C21 C 0.4058(4) 0.18778(18) 0.2303(3) 0.0480(12) Uani 1 1 d .
C22 C 0.4425(4) 0.16519(19) 0.1674(3) 0.0538(13) Uani 1 1 d .
C23 C 0.3471(4) 0.14250(19) 0.1132(3) 0.0547(13) Uani 1 1 d .
C24 C 0.3322(5) 0.1145(2) 0.0405(3) 0.0703(14) Uani 1 1 d .
H24 H 0.3942 0.1081 0.0169 0.084 Uiso 1 1 calc R
C25 C 0.2250(5) 0.0965(2) 0.0039(3) 0.0788(17) Uani 1 1 d .
C26 C 0.1315(5) 0.1055(2) 0.0375(3) 0.0810(17) Uani 1 1 d .
H26 H 0.0600 0.0924 0.0108 0.097 Uiso 1 1 calc R
C27 C 0.1410(4) 0.1333(2) 0.1099(3) 0.0712(15) Uani 1 1 d .
H27 H 0.0782 0.1396 0.1326 0.085 Uiso 1 1 calc R
C28 C 0.2513(4) 0.15135(19) 0.1468(3) 0.0517(12) Uani 1 1 d .
C29 C 0.4152(4) 0.36298(18) 0.1610(3) 0.0479(12) Uani 1 1 d .
C30 C 0.4055(4) 0.32394(19) 0.0970(3) 0.0481(12) Uani 1 1 d .
C31 C 0.3067(4) 0.29313(18) 0.0724(3) 0.0579(13) Uani 1 1 d .
H31 H 0.3014 0.2669 0.0307 0.070 Uiso 1 1 calc R
C32 C 0.2137(4) 0.30003(19) 0.1083(3) 0.0585(13) Uani 1 1 d .
H32 H 0.1467 0.2793 0.0896 0.070 Uiso 1 1 calc R
C33 C 0.2208(4) 0.3374(2) 0.1714(3) 0.0527(13) Uani 1 1 d .
C34 C 0.1209(4) 0.3414(2) 0.2094(3) 0.0652(15) Uani 1 1 d .
C35 C 0.1306(5) 0.3796(2) 0.2789(3) 0.0634(14) Uani 1 1 d .
C36 C 0.0390(5) 0.3847(2) 0.3168(4) 0.0891(18) Uani 1 1 d .
H36 H -0.0281 0.3642 0.2977 0.107 Uiso 1 1 calc R
C37 C 0.0473(6) 0.4198(3) 0.3819(4) 0.112(2) Uani 1 1 d .
H37 H -0.0148 0.4240 0.4059 0.135 Uiso 1 1 calc R
C38 C 0.1478(6) 0.4487(3) 0.4116(4) 0.108(2) Uani 1 1 d .
H38 H 0.1543 0.4710 0.4574 0.129 Uiso 1 1 calc R
C39 C 0.2389(5) 0.4453(2) 0.3749(3) 0.0877(17) Uani 1 1 d .
H39 H 0.3056 0.4659 0.3948 0.105 Uiso 1 1 calc R
C40 C 0.2304(5) 0.4106(2) 0.3078(3) 0.0647(14) Uani 1 1 d .
C41 C 0.3288(4) 0.4078(2) 0.2677(3) 0.0584(13) Uani 1 1 d .
C42 C 0.3208(4) 0.36932(18) 0.1993(3) 0.0492(12) Uani 1 1 d .
C43 C 0.6215(4) 0.3784(2) 0.1658(3) 0.0544(12) Uani 1 1 d .
C44 C 0.7018(3) 0.42998(19) 0.1836(3) 0.0746(15) Uani 1 1 d .
H44A H 0.6691 0.4624 0.1517 0.112 Uiso 1 1 calc R
H44B H 0.7742 0.4202 0.1714 0.112 Uiso 1 1 calc R
H44C H 0.7129 0.4399 0.2389 0.112 Uiso 1 1 calc R
C45 C 0.6737(4) 0.3266(2) 0.2171(3) 0.0821(16) Uani 1 1 d .
H45A H 0.6884 0.3373 0.2723 0.123 Uiso 1 1 calc R
H45B H 0.7440 0.3155 0.2030 0.123 Uiso 1 1 calc R
H45C H 0.6211 0.2947 0.2080 0.123 Uiso 1 1 calc R
C46 C 0.5989(3) 0.36266(18) 0.0787(2) 0.0512(12) Uani 1 1 d .
H46 H 0.6700 0.3468 0.0679 0.061 Uiso 1 1 calc R
C47 C 0.5602(3) 0.41176(17) 0.0193(2) 0.0523(12) Uani 1 1 d .
H47A H 0.5090 0.4382 0.0382 0.063 Uiso 1 1 calc R
H47B H 0.6250 0.4332 0.0086 0.063 Uiso 1 1 calc R
C48 C 0.5045(4) 0.31567(18) 0.0552(3) 0.0535(12) Uani 1 1 d .
H48 H 0.5375 0.2769 0.0661 0.064 Uiso 1 1 calc R
C49 C 0.4694(3) 0.32550(19) -0.0331(3) 0.0496(12) Uani 1 1 d .
C50 C 0.4187(3) 0.29835(18) -0.1025(3) 0.0500(12) Uani 1 1 d .
C51 C 0.4179(3) 0.3380(2) -0.1658(3) 0.0481(11) Uani 1 1 d .
C52 C 0.3770(3) 0.3358(2) -0.2486(3) 0.0575(13) Uani 1 1 d .
H52 H 0.3429 0.3025 -0.2733 0.069 Uiso 1 1 calc R
C53 C 0.3891(4) 0.3840(2) -0.2914(3) 0.0585(13) Uani 1 1 d .
C54 C 0.4420(4) 0.4342(2) -0.2568(3) 0.0630(14) Uani 1 1 d .
H54 H 0.4501 0.4658 -0.2887 0.076 Uiso 1 1 calc R
C55 C 0.4823(4) 0.4374(2) -0.1761(3) 0.0566(13) Uani 1 1 d .
H55 H 0.5168 0.4710 -0.1525 0.068 Uiso 1 1 calc R
C56 C 0.4703(3) 0.3892(2) -0.1304(3) 0.0483(12) Uani 1 1 d .

loop_
_atom_site_aniso_label
_atom_site_aniso_U_11
_atom_site_aniso_U_22
_atom_site_aniso_U_33
_atom_site_aniso_U_23
_atom_site_aniso_U_13
_atom_site_aniso_U_12
Cl1 0.0557(8) 0.1049(11) 0.0776(10) -0.0009(8) 0.0272(7) 0.0001(8)
Cl2 0.1350(15) 0.1768(17) 0.0739(12) -0.0403(11) -0.0041(10) -0.0057(13)
Cl3 0.1021(11) 0.0571(8) 0.0875(10) -0.0180(7) 0.0081(8) -0.0147(8)
Cl4 0.0756(9) 0.1334(12) 0.0509(9) -0.0048(8) 0.0108(7) 0.0004(9)
O1 0.054(2) 0.079(2) 0.066(2) 0.0254(17) 0.0304(18) 0.0219(18)
O2 0.045(2) 0.067(2) 0.103(3) 0.0110(19) 0.0206(19) 0.0174(18)
O3 0.062(2) 0.100(3) 0.084(3) -0.024(2) 0.028(2) -0.016(2)
O4 0.052(2) 0.115(3) 0.124(3) 0.010(2) 0.020(2) -0.024(2)
N1 0.051(3) 0.058(3) 0.050(3) 0.018(2) 0.023(2) 0.013(2)
N2 0.040(2) 0.061(3) 0.053(3) 0.011(2) 0.011(2) 0.000(2)
N3 0.047(2) 0.055(2) 0.064(3) -0.007(2) 0.015(2) -0.006(2)
N4 0.050(2) 0.047(2) 0.044(3) 0.000(2) 0.006(2) -0.009(2)
C1 0.034(3) 0.045(3) 0.051(3) -0.002(2) 0.011(2) -0.004(2)
C2 0.037(3) 0.046(3) 0.047(3) 0.000(2) 0.014(2) -0.006(2)
C3 0.043(3) 0.070(3) 0.054(3) 0.009(3) 0.016(3) -0.007(3)
C4 0.033(3) 0.056(3) 0.061(3) -0.005(3) 0.010(3) 0.001(2)
C5 0.032(3) 0.044(3) 0.048(3) -0.003(2) 0.004(2) -0.003(2)
C6 0.036(3) 0.046(3) 0.060(3) -0.008(3) 0.006(3) -0.002(2)
C7 0.037(3) 0.038(3) 0.055(3) -0.002(2) -0.003(3) -0.003(2)
C8 0.052(3) 0.050(3) 0.074(4) 0.006(3) -0.001(3) 0.007(3)
C9 0.078(4) 0.051(3) 0.068(4) 0.016(3) -0.009(3) 0.012(3)
C10 0.085(4) 0.047(3) 0.059(4) 0.010(3) 0.011(3) 0.003(3)
C11 0.059(3) 0.055(3) 0.053(3) 0.005(3) 0.013(3) 0.011(3)
C12 0.042(3) 0.033(3) 0.044(3) -0.002(2) 0.005(2) -0.002(2)
C13 0.047(3) 0.039(3) 0.042(3) -0.004(2) 0.007(3) -0.003(2)
C14 0.035(3) 0.037(3) 0.047(3) 0.000(2) 0.011(2) 0.000(2)
C15 0.055(3) 0.046(3) 0.055(3) 0.006(3) 0.017(3) 0.008(3)
C16 0.074(4) 0.067(3) 0.077(4) 0.012(3) 0.031(3) 0.025(3)
C17 0.087(4) 0.055(3) 0.075(4) -0.011(3) 0.014(3) 0.002(3)
C18 0.055(3) 0.043(3) 0.051(3) 0.015(2) 0.014(3) 0.007(2)
C19 0.045(3) 0.063(3) 0.061(3) 0.012(3) 0.008(3) 0.005(3)
C20 0.047(3) 0.046(3) 0.045(3) 0.015(2) 0.009(2) -0.004(2)
C21 0.042(3) 0.047(3) 0.053(3) 0.016(3) 0.008(3) 0.004(2)
C22 0.043(3) 0.062(3) 0.060(4) 0.011(3) 0.018(3) 0.004(3)
C23 0.053(3) 0.059(3) 0.055(4) 0.012(3) 0.019(3) 0.007(3)
C24 0.069(4) 0.085(4) 0.058(4) 0.011(3) 0.014(3) 0.006(3)
C25 0.074(4) 0.098(4) 0.059(4) -0.006(3) 0.001(4) -0.001(4)
C26 0.061(4) 0.092(4) 0.078(5) 0.016(4) -0.012(4) 0.000(3)
C27 0.053(4) 0.087(4) 0.069(4) 0.017(3) 0.003(3) 0.003(3)
C28 0.051(3) 0.058(3) 0.042(3) 0.013(3) 0.000(3) -0.004(3)
C29 0.045(3) 0.048(3) 0.047(3) 0.012(2) 0.002(3) -0.005(3)
C30 0.041(3) 0.054(3) 0.046(3) 0.010(2) 0.001(2) 0.001(3)
C31 0.053(3) 0.055(3) 0.062(3) 0.012(3) 0.003(3) -0.003(3)
C32 0.042(3) 0.059(3) 0.070(4) 0.020(3) 0.002(3) -0.008(3)
C33 0.048(3) 0.055(3) 0.055(4) 0.023(3) 0.010(3) 0.000(3)
C34 0.048(3) 0.065(4) 0.084(4) 0.035(3) 0.015(3) 0.006(3)
C35 0.054(4) 0.068(4) 0.075(4) 0.030(3) 0.029(3) 0.014(3)
C36 0.068(4) 0.105(5) 0.105(5) 0.032(4) 0.040(4) 0.007(4)
C37 0.093(5) 0.152(7) 0.113(6) 0.023(5) 0.069(5) 0.018(5)
C38 0.106(5) 0.138(6) 0.095(5) 0.001(4) 0.056(5) 0.008(5)
C39 0.086(4) 0.102(5) 0.085(5) 0.006(4) 0.041(4) 0.003(4)
C40 0.065(4) 0.070(4) 0.067(4) 0.020(3) 0.030(3) 0.010(3)
C41 0.047(3) 0.065(4) 0.065(4) 0.019(3) 0.015(3) 0.003(3)
C42 0.049(3) 0.049(3) 0.050(3) 0.006(2) 0.011(3) -0.001(3)
C43 0.037(3) 0.066(3) 0.057(3) -0.003(3) 0.004(2) -0.003(3)
C44 0.047(3) 0.095(4) 0.082(4) -0.018(3) 0.013(3) -0.020(3)
C45 0.067(3) 0.095(4) 0.074(4) 0.005(3) -0.006(3) 0.014(3)
C46 0.037(3) 0.064(3) 0.050(3) -0.009(3) 0.004(2) -0.001(2)
C47 0.045(3) 0.060(3) 0.052(3) -0.004(3) 0.011(2) -0.012(2)
C48 0.053(3) 0.044(3) 0.060(3) -0.004(2) 0.003(3) 0.001(3)
C49 0.043(3) 0.046(3) 0.061(4) 0.003(3) 0.014(3) 0.004(2)
C50 0.048(3) 0.039(3) 0.062(3) -0.014(3) 0.009(3) -0.005(2)
C51 0.039(3) 0.054(3) 0.053(3) -0.003(3) 0.013(2) 0.005(2)
C52 0.044(3) 0.070(4) 0.059(4) -0.012(3) 0.013(3) -0.003(3)
C53 0.048(3) 0.081(4) 0.048(3) -0.004(3) 0.015(3) -0.001(3)
C54 0.057(3) 0.073(4) 0.064(4) 0.005(3) 0.024(3) 0.000(3)
C55 0.052(3) 0.071(4) 0.048(3) -0.004(3) 0.014(3) -0.002(3)
C56 0.039(3) 0.060(3) 0.044(3) 0.001(3) 0.007(2) 0.008(3)

loop_
_atom_type_symbol
_atom_type_description
_atom_type_scat_dispersion_real
_atom_type_scat_dispersion_imag
_atom_type_scat_source
C C 0.0033 0.0000 'International Tables Vol C Tables 4.2.6.8 and 6.1.1.4'
H H 0.0000 0.0000 'International Tables Vol C Tables 4.2.6.8 and 6.1.1.4'
N N 0.0061 0.0000 'International Tables Vol C Tables 4.2.6.8 and 6.1.1.4'
O O 0.0106 0.0000 'International Tables Vol C Tables 4.2.6.8 and 6.1.1.4'
Cl Cl 0.1484 0.0000 'International Tables Vol C Tables 4.2.6.8 and 6.1.1.4'

loop_
_geom_angle_atom_site_label_1
_geom_angle_atom_site_label_2
_geom_angle_atom_site_label_3
_geom_angle
C1 N1 C15 120.0(4)
C1 N1 H1 113(2)
C15 N1 H1 122(2)
C28 N2 C21 110.1(4)
C28 N2 C19 135.4(4)
C21 N2 C19 114.3(4)
C29 N3 C43 123.0(4)
C29 N3 H3A 118.5
C43 N3 H3A 118.5
C56 N4 C49 109.6(4)
C56 N4 C47 137.3(4)
C49 N4 C47 113.1(4)
N1 C1 C2 119.0(4)
N1 C1 C14 121.4(4)
C2 C1 C14 119.7(4)
C3 C2 C1 119.2(4)
C3 C2 C20 119.9(4)
C1 C2 C20 120.8(4)
C2 C3 C4 121.7(4)
C2 C3 H3 119.1
C4 C3 H3 119.1
C5 C4 C3 119.6(4)
C5 C4 H4 120.2
C3 C4 H4 120.2
C4 C5 C14 121.3(4)
C4 C5 C6 117.2(4)
C14 C5 C6 121.5(4)
O2 C6 C7 121.9(4)
O2 C6 C5 121.2(4)
C7 C6 C5 116.9(4)
C12 C7 C8 118.9(4)
C12 C7 C6 121.4(4)
C8 C7 C6 119.7(4)
C9 C8 C7 120.7(5)
C9 C8 H8 119.6
C7 C8 H8 119.6
C8 C9 C10 120.2(5)
C8 C9 H9 119.9
C10 C9 H9 119.9
C9 C10 C11 119.4(5)
C9 C10 H10 120.3
C11 C10 H10 120.3
C12 C11 C10 120.7(4)
C12 C11 H11 119.7
C10 C11 H11 119.7
C11 C12 C7 120.1(4)
C11 C12 C13 118.4(4)
C7 C12 C13 121.5(4)
O1 C13 C14 123.2(4)
O1 C13 C12 119.4(4)
C14 C13 C12 117.4(4)
C5 C14 C1 118.2(4)
C5 C14 C13 121.1(4)
C1 C14 C13 120.8(4)
N1 C15 C18 107.0(4)
N1 C15 C17 110.8(4)
C18 C15 C17 110.5(4)
N1 C15 C16 107.3(4)
C18 C15 C16 112.3(4)
C17 C15 C16 109.0(4)
C15 C16 H16A 109.5
C15 C16 H16B 109.5
H16A C16 H16B 109.5
C15 C16 H16C 109.5
H16A C16 H16C 109.5
H16B C16 H16C 109.5
C15 C17 H17A 109.5
C15 C17 H17B 109.5
H17A C17 H17B 109.5
C15 C17 H17C 109.5
H17A C17 H17C 109.5
H17B C17 H17C 109.5
C15 C18 C19 114.5(4)
C15 C18 C20 112.3(3)
C19 C18 C20 106.1(3)
C15 C18 H18 107.9
C19 C18 H18 107.9
C20 C18 H18 107.9
N2 C19 C18 102.4(3)
N2 C19 H19A 111.3
C18 C19 H19A 111.3
N2 C19 H19B 111.3
C18 C19 H19B 111.3
H19A C19 H19B 109.2
C21 C20 C2 111.6(3)
C21 C20 C18 102.0(3)
C2 C20 C18 113.4(3)
C21 C20 H20 109.9
C2 C20 H20 109.9
C18 C20 H20 109.9
C22 C21 N2 108.0(4)
C22 C21 C20 142.4(4)
N2 C21 C20 109.6(4)
C21 C22 C23 108.4(4)
C21 C22 Cl1 127.8(4)
C23 C22 Cl1 123.8(4)
C24 C23 C28 118.8(5)
C24 C23 C22 134.3(5)
C28 C23 C22 106.9(4)
C25 C24 C23 118.9(5)
C25 C24 H24 120.5
C23 C24 H24 120.5
C24 C25 C26 121.7(5)
C24 C25 Cl2 119.6(5)
C26 C25 Cl2 118.7(5)
C25 C26 C27 122.0(5)
C25 C26 H26 119.0
C27 C26 H26 119.0
C26 C27 C28 115.6(5)
C26 C27 H27 122.2
C28 C27 H27 122.2
N2 C28 C27 130.3(5)
N2 C28 C23 106.7(4)
C27 C28 C23 123.0(5)
N3 C29 C30 120.2(4)
N3 C29 C42 120.8(4)
C30 C29 C42 119.0(4)
C31 C30 C29 119.7(4)
C31 C30 C48 119.8(4)
C29 C30 C48 120.5(4)
C30 C31 C32 121.6(5)
C30 C31 H31 119.2
C32 C31 H31 119.2
C33 C32 C31 120.2(4)
C33 C32 H32 119.9
C31 C32 H32 119.9
C32 C33 C42 120.2(5)
C32 C33 C34 117.9(5)
C42 C33 C34 121.9(5)
O4 C34 C35 121.6(5)
O4 C34 C33 120.7(6)
C35 C34 C33 117.7(5)
C40 C35 C36 119.3(6)
C40 C35 C34 120.8(5)
C36 C35 C34 119.9(6)
C37 C36 C35 120.5(6)
C37 C36 H36 119.8
C35 C36 H36 119.8
C36 C37 C38 119.7(6)
C36 C37 H37 120.2
C38 C37 H37 120.2
C37 C38 C39 121.2(7)
C37 C38 H38 119.4
C39 C38 H38 119.4
C38 C39 C40 119.5(6)
C38 C39 H39 120.3
C40 C39 H39 120.3
C35 C40 C39 119.8(5)
C35 C40 C41 121.1(5)
C39 C40 C41 119.1(6)
O3 C41 C42 123.1(5)
O3 C41 C40 118.3(5)
C42 C41 C40 118.6(5)
C33 C42 C29 119.4(4)
C33 C42 C41 119.9(5)
C29 C42 C41 120.7(4)
N3 C43 C46 108.6(3)
N3 C43 C44 108.3(4)
C46 C43 C44 111.0(4)
N3 C43 C45 109.1(4)
C46 C43 C45 110.3(4)
C44 C43 C45 109.4(4)
C43 C44 H44A 109.5
C43 C44 H44B 109.5
H44A C44 H44B 109.5
C43 C44 H44C 109.5
H44A C44 H44C 109.5
H44B C44 H44C 109.5
C43 C45 H45A 109.5
C43 C45 H45B 109.5
H45A C45 H45B 109.5
C43 C45 H45C 109.5
H45A C45 H45C 109.5
H45B C45 H45C 109.5
C43 C46 C47 116.7(4)
C43 C46 C48 113.0(4)
C47 C46 C48 104.1(3)
C43 C46 H46 107.5
C47 C46 H46 107.5
C48 C46 H46 107.5
N4 C47 C46 101.6(3)
N4 C47 H47A 111.4
C46 C47 H47A 111.4
N4 C47 H47B 111.4
C46 C47 H47B 111.4
H47A C47 H47B 109.3
C49 C48 C30 112.5(3)
C49 C48 C46 100.8(3)
C30 C48 C46 112.6(4)
C49 C48 H48 110.2
C30 C48 H48 110.2
C46 C48 H48 110.2
N4 C49 C50 108.8(4)
N4 C49 C48 109.3(4)
C50 C49 C48 141.9(4)
C49 C50 C51 107.6(4)
C49 C50 Cl3 125.9(4)
C51 C50 Cl3 126.5(4)
C52 C51 C56 119.6(4)
C52 C51 C50 134.2(5)
C56 C51 C50 106.2(4)
C53 C52 C51 117.8(4)
C53 C52 H52 121.1
C51 C52 H52 121.1
C52 C53 C54 122.8(4)
C52 C53 Cl4 118.8(4)
C54 C53 Cl4 118.4(4)
C55 C54 C53 120.4(5)
C55 C54 H54 119.8
C53 C54 H54 119.8
C54 C55 C56 118.3(4)
C54 C55 H55 120.8
C56 C55 H55 120.8
N4 C56 C55 131.2(4)
N4 C56 C51 107.7(4)
C55 C56 C51 121.1(4)

loop_
_geom_bond_atom_site_label_1
_geom_bond_atom_site_label_2
_geom_bond_distance
Cl1 C22 1.720(4)
Cl2 C25 1.736(5)
Cl3 C50 1.710(4)
Cl4 C53 1.748(4)
O1 C13 1.226(4)
O2 C6 1.221(4)
O3 C41 1.235(5)
O4 C34 1.224(5)
N1 C1 1.367(5)
N1 C15 1.462(5)
N1 H1 0.89(3)
N2 C28 1.369(5)
N2 C21 1.373(5)
N2 C19 1.449(5)
N3 C29 1.363(5)
N3 C43 1.456(5)
N3 H3A 0.8600
N4 C56 1.362(5)
N4 C49 1.367(4)
N4 C47 1.453(4)
C1 C2 1.405(5)
C1 C14 1.428(5)
C2 C3 1.371(5)
C2 C20 1.529(5)
C3 C4 1.386(5)
C3 H3 0.9300
C4 C5 1.373(5)
C4 H4 0.9300
C5 C14 1.399(5)
C5 C6 1.495(5)
C6 C7 1.472(5)
C7 C12 1.384(5)
C7 C8 1.389(5)
C8 C9 1.375(6)
C8 H8 0.9300
C9 C10 1.375(6)
C9 H9 0.9300
C10 C11 1.383(5)
C10 H10 0.9300
C11 C12 1.378(5)
C11 H11 0.9300
C12 C13 1.497(5)
C13 C14 1.460(5)
C15 C18 1.511(5)
C15 C17 1.529(5)
C15 C16 1.531(5)
C16 H16A 0.9600
C16 H16B 0.9600
C16 H16C 0.9600
C17 H17A 0.9600
C17 H17B 0.9600
C17 H17C 0.9600
C18 C19 1.538(5)
C18 C20 1.563(5)
C18 H18 0.9800
C19 H19A 0.9700
C19 H19B 0.9700
C20 C21 1.509(5)
C20 H20 0.9800
C21 C22 1.357(5)
C22 C23 1.411(6)
C23 C24 1.385(6)
C23 C28 1.404(5)
C24 C25 1.367(6)
C24 H24 0.9300
C25 C26 1.382(6)
C26 C27 1.384(6)
C26 H26 0.9300
C27 C28 1.400(6)
C27 H27 0.9300
C29 C30 1.408(5)
C29 C42 1.432(5)
C30 C31 1.367(5)
C30 C48 1.524(5)
C31 C32 1.393(5)
C31 H31 0.9300
C32 C33 1.376(5)
C32 H32 0.9300
C33 C42 1.399(5)
C33 C34 1.482(6)
C34 C35 1.471(6)
C35 C40 1.390(6)
C35 C36 1.396(6)
C36 C37 1.368(7)
C36 H36 0.9300
C37 C38 1.374(7)
C37 H37 0.9300
C38 C39 1.375(7)
C38 H38 0.9300
C39 C40 1.390(6)
C39 H39 0.9300
C40 C41 1.488(6)
C41 C42 1.461(6)
C43 C46 1.509(5)
C43 C44 1.520(5)
C43 C45 1.536(5)
C44 H44A 0.9600
C44 H44B 0.9600
C44 H44C 0.9600
C45 H45A 0.9600
C45 H45B 0.9600
C45 H45C 0.9600
C46 C47 1.529(5)
C46 C48 1.555(5)
C46 H46 0.9800
C47 H47A 0.9700
C47 H47B 0.9700
C48 C49 1.502(5)
C48 H48 0.9800
C49 C50 1.370(5)
C50 C51 1.422(5)
C51 C52 1.404(5)
C51 C56 1.413(5)
C52 C53 1.359(5)
C52 H52 0.9300
C53 C54 1.391(6)
C54 C55 1.372(5)
C54 H54 0.9300
C55 C56 1.387(5)
C55 H55 0.9300
